data_1546685
loop_
_publ_author_name
'Partl, Gabriel'
'Bentivoglio, Gino'
'Laus, Gerhard'
'Gelbrich, Thomas'
'Wurst, Klaus'
'Huppertz, Hubert'
'Schottenberger, Herwig'

_publ_section_title
;
 1-Allyl-2,3-cyclopentenopyridinium chloride
;
_journal_coeditor_code SJ4107
_journal_issue 5
_journal_name_full IUCrData
_journal_page_first x170669
_journal_paper_doi 10.1107/S2414314617006691
_journal_volume 2
_journal_year 2017
_chemical_formula_iupac 'C11 H14 N +, Cl -'
_chemical_formula_moiety 'C11 H14 N +, Cl -'
_chemical_formula_sum 'C11 H14 Cl N'
_chemical_formula_weight 195.68
_chemical_name_systematic
;
1-Allyl-2,3-cyclopentenopyridinium chloride
;
_space_group_crystal_system monoclinic
_space_group_IT_number 14
_space_group_name_Hall '-P 2yn'
_space_group_name_H-M_alt 'P 1 21/n 1'
_symmetry_space_group_name_Hall '-P 2yn'
_symmetry_space_group_name_H-M 'P 1 21/n 1'
_atom_sites_solution_hydrogens geom
_atom_sites_solution_primary direct
_atom_sites_solution_secondary difmap
_audit_creation_method SHELXL-2014/7
_cell_angle_alpha 90
_cell_angle_beta 94.241(3)
_cell_angle_gamma 90
_cell_formula_units_Z 4
_cell_length_a 8.1093(3)
_cell_length_b 9.1624(5)
_cell_length_c 14.6575(7)
_cell_measurement_reflns_used 8675
_cell_measurement_temperature 233(2)
_cell_measurement_theta_max 25.0
_cell_measurement_theta_min 1.0
_cell_volume 1086.08(9)
_computing_cell_refinement
;
COLLECT (Hooft, 1998)
;
_computing_data_collection
;
COLLECT (Hooft, 1998)
;
_computing_data_reduction
;
DENZO and SCALEPACK (Otwinowski & Minor, 1997)
;
_computing_molecular_graphics
;
ORTEP-3 for Windows (Farrugia, 2012)
;
_computing_publication_material
;
Mercury (Macrae <i>et al.</i>,  2008)
;
_computing_structure_refinement
;
SHELXL2014 (Sheldrick, 2015b)
;
_computing_structure_solution 'SHELXT2014 (Sheldrick, 2015a)'
_diffrn_ambient_temperature 233(2)
_diffrn_detector_area_resol_mean 9.6
_diffrn_measured_fraction_theta_full 0.994
_diffrn_measured_fraction_theta_max 0.994
_diffrn_measurement_device_type 'Nonius KappaCCD'
_diffrn_measurement_method 'phi- and omega-scans'
_diffrn_radiation_type MoK\a
_diffrn_radiation_wavelength 0.71073
_diffrn_reflns_av_R_equivalents 0.0278
_diffrn_reflns_limit_h_max 9
_diffrn_reflns_limit_h_min -9
_diffrn_reflns_limit_k_max 10
_diffrn_reflns_limit_k_min -10
_diffrn_reflns_limit_l_max 15
_diffrn_reflns_limit_l_min -17
_diffrn_reflns_number 6048
_diffrn_reflns_theta_full 24.989
_diffrn_reflns_theta_max 24.989
_diffrn_reflns_theta_min 2.624
_exptl_absorpt_coefficient_mu 0.307
_exptl_absorpt_correction_type none
_exptl_crystal_colour colourless
_exptl_crystal_density_diffrn 1.197
_exptl_crystal_description prism
_exptl_crystal_F_000 416
_exptl_crystal_size_max 0.280
_exptl_crystal_size_mid 0.160
_exptl_crystal_size_min 0.110
_refine_diff_density_max 0.141
_refine_diff_density_min -0.151
_refine_ls_extinction_method none
_refine_ls_goodness_of_fit_ref 1.051
_refine_ls_hydrogen_treatment mixed
_refine_ls_matrix_type full
_refine_ls_number_parameters 140
_refine_ls_number_reflns 1906
_refine_ls_number_restraints 6
_refine_ls_restrained_S_all 1.051
_refine_ls_R_factor_all 0.0436
_refine_ls_R_factor_gt 0.0343
_refine_ls_shift/su_max 0.000
_refine_ls_shift/su_mean 0.000
_refine_ls_structure_factor_coef Fsqd
_refine_ls_weighting_details 'w=1/[\s^2^(Fo^2^)+(0.0447P)^2^+0.2786P] where P=(Fo^2^+2Fc^2^)/3'
_refine_ls_weighting_scheme calc
_refine_ls_wR_factor_gt 0.0857
_refine_ls_wR_factor_ref 0.0919
_reflns_number_gt 1617
_reflns_number_total 1905
_reflns_threshold_expression 'I > 2\s(I)'
_cod_data_source_file sj4107sup1.cif
_cod_data_source_block I
_cod_database_code 1546685
_shelx_space_group_comment
;
The symmetry employed for this shelxl refinement is uniquely defined
by the following loop, which should always be used as a source of
symmetry information in preference to the above space-group names.
They are only intended as comments.
;
_shelx_estimated_absorpt_t_min 0.919
_shelx_estimated_absorpt_t_max 0.967
_shelxl_version_number 2014/6

loop_
_space_group_symop_operation_xyz
'x, y, z'
'-x+1/2, y+1/2, -z+1/2'
'-x, -y, -z'
'x-1/2, -y-1/2, z-1/2'

loop_
_atom_site_type_symbol
_atom_site_label
_atom_site_fract_x
_atom_site_fract_y
_atom_site_fract_z
_atom_site_U_iso_or_equiv
_atom_site_adp_type
_atom_site_calc_flag
_atom_site_occupancy
_atom_site_disorder_assembly
_atom_site_disorder_group
Cl Cl1 0.03447(5) 0.44823(5) 0.28693(3) 0.04502(17) Uani d 1 . .
N N1 -0.10204(15) 0.79887(14) 0.10639(9) 0.0386(3) Uani d 1 . .
C C1 0.02285(19) 0.74677(18) 0.06053(11) 0.0394(4) Uani d 1 . .
C C2 0.1815(2) 0.6849(2) 0.10083(13) 0.0488(5) Uani d 1 . .
H H2A 0.1623 0.6094 0.1462 0.059 Uiso calc 0.71(2) A 1
H H2B 0.2524 0.7611 0.1296 0.059 Uiso calc 0.71(2) A 1
H H2C 0.153(8) 0.584(8) 0.129(5) 0.059 Uiso d 0.29(2) A 2
H H2D 0.217(9) 0.716(9) 0.140(5) 0.059 Uiso d 0.29(2) A 2
C C4 0.1684(3) 0.6863(3) -0.06749(15) 0.0723(7) Uani d 1 . .
H H4A 0.2347 0.7640 -0.0926 0.087 Uiso calc 0.71(2) A 1
H H4B 0.1445 0.6120 -0.1147 0.087 Uiso calc 0.71(2) A 1
H H4C 0.196(11) 0.700(10) -0.116(6) 0.087 Uiso d 0.29(2) A 2
H H4D 0.140(11) 0.567(10) -0.075(6) 0.087 Uiso d 0.29(2) A 2
C C5 0.0123(2) 0.7463(2) -0.03423(12) 0.0517(5) Uani d 1 . .
C C6 -0.1289(3) 0.7974(3) -0.08175(13) 0.0665(6) Uani d 1 . .
H H6 -0.1391 0.7956 -0.1460 0.080 Uiso calc 1 . .
C C7 -0.2548(3) 0.8511(3) -0.03341(14) 0.0668(6) Uani d 1 . .
H H7 -0.3515 0.8873 -0.0648 0.080 Uiso calc 1 . .
C C8 -0.2398(2) 0.8519(2) 0.05995(13) 0.0534(5) Uani d 1 . .
H H8 -0.3259 0.8898 0.0924 0.064 Uiso calc 1 . .
C C9 -0.0906(2) 0.80459(18) 0.20819(10) 0.0407(4) Uani d 1 . .
H H9A -0.0333 0.7173 0.2327 0.049 Uiso calc 1 . .
H H9B -0.2022 0.8049 0.2297 0.049 Uiso calc 1 . .
C C10 0.0005(2) 0.93774(19) 0.24313(12) 0.0457(4) Uani d 1 . .
H H10 0.1149 0.9443 0.2372 0.055 Uiso calc 1 . .
C C11 -0.0739(2) 1.0444(2) 0.28143(14) 0.0563(5) Uani d 1 . .
H H11A -0.1883 1.0393 0.2879 0.068 Uiso calc 1 . .
H H11B -0.0135 1.1267 0.3027 0.068 Uiso calc 1 . .
C C3 0.2577(9) 0.6200(9) 0.0171(3) 0.0669(18) Uani d 0.71(2) A 1
H H3A 0.3759 0.6428 0.0191 0.080 Uiso calc 0.71(2) A 1
H H3B 0.2446 0.5136 0.0164 0.080 Uiso calc 0.71(2) A 1
C C3A 0.2852(12) 0.672(3) 0.0183(4) 0.068(5) Uani d 0.29(2) A 2
H H3A1 0.3687 0.7497 0.0200 0.082 Uiso calc 0.29(2) A 2
H H3A2 0.3419 0.5777 0.0190 0.082 Uiso calc 0.29(2) A 2

loop_
_atom_site_aniso_label
_atom_site_aniso_U_11
_atom_site_aniso_U_22
_atom_site_aniso_U_33
_atom_site_aniso_U_12
_atom_site_aniso_U_13
_atom_site_aniso_U_23
Cl1 0.0394(3) 0.0451(3) 0.0500(3) -0.00190(17) 0.00033(18) 0.00391(18)
N1 0.0414(7) 0.0383(7) 0.0366(7) -0.0004(6) 0.0058(6) 0.0037(6)
C1 0.0391(8) 0.0408(9) 0.0388(9) -0.0073(7) 0.0058(7) -0.0021(7)
C2 0.0409(10) 0.0592(13) 0.0463(11) 0.0019(8) 0.0032(8) -0.0069(9)
C4 0.0610(13) 0.108(2) 0.0496(12) -0.0036(13) 0.0160(10) -0.0213(13)
C5 0.0518(10) 0.0659(12) 0.0379(9) -0.0095(9) 0.0068(8) -0.0041(8)
C6 0.0705(13) 0.0918(16) 0.0364(10) -0.0073(12) -0.0016(9) 0.0086(10)
C7 0.0595(12) 0.0861(16) 0.0536(12) 0.0114(11) -0.0045(10) 0.0169(11)
C8 0.0473(10) 0.0590(12) 0.0540(11) 0.0100(9) 0.0049(8) 0.0103(9)
C9 0.0473(9) 0.0402(9) 0.0354(9) 0.0019(7) 0.0091(7) 0.0028(7)
C10 0.0371(9) 0.0547(11) 0.0456(10) -0.0013(8) 0.0057(7) -0.0010(8)
C11 0.0509(10) 0.0498(11) 0.0689(13) -0.0064(9) 0.0092(9) -0.0076(9)
C3 0.062(3) 0.074(4) 0.067(3) 0.009(2) 0.0206(18) -0.0084(18)
C3A 0.050(6) 0.092(13) 0.064(7) 0.011(6) 0.017(4) -0.004(5)

loop_
_atom_type_symbol
_atom_type_description
_atom_type_scat_dispersion_real
_atom_type_scat_dispersion_imag
_atom_type_scat_source
C C 0.0033 0.0016 'International Tables Vol C Tables 4.2.6.8 and 6.1.1.4'
H H 0.0000 0.0000 'International Tables Vol C Tables 4.2.6.8 and 6.1.1.4'
N N 0.0061 0.0033 'International Tables Vol C Tables 4.2.6.8 and 6.1.1.4'
Cl Cl 0.1484 0.1585 'International Tables Vol C Tables 4.2.6.8 and 6.1.1.4'

loop_
_geom_angle_atom_site_label_1
_geom_angle_atom_site_label_2
_geom_angle_atom_site_label_3
_geom_angle
C1 N1 C8 120.00(15)
C1 N1 C9 121.34(13)
C8 N1 C9 118.62(14)
N1 C1 C5 120.63(15)
N1 C1 C2 126.75(15)
C5 C1 C2 112.62(15)
C1 C2 C3A 103.0(4)
C1 C2 C3 102.6(2)
C1 C2 H2A 111.2
C3 C2 H2A 111.2
C1 C2 H2B 111.2
C3 C2 H2B 111.2
H2A C2 H2B 109.2
C1 C2 H2C 106(4)
C3A C2 H2C 113(4)
C1 C2 H2D 118(7)
C3A C2 H2D 118(7)
H2C C2 H2D 97(7)
C5 C4 C3 104.2(2)
C5 C4 C3A 104.6(4)
C5 C4 H4A 110.9
C3 C4 H4A 110.9
C5 C4 H4B 110.9
C3 C4 H4B 110.9
H4A C4 H4B 108.9
C5 C4 H4C 123(7)
C3A C4 H4C 125(7)
C5 C4 H4D 103(4)
C3A C4 H4D 96(4)
H4C C4 H4D 98(8)
C6 C5 C1 119.57(18)
C6 C5 C4 130.74(18)
C1 C5 C4 109.68(17)
C7 C6 C5 118.78(18)
C7 C6 H6 120.6
C5 C6 H6 120.6
C8 C7 C6 120.28(19)
C8 C7 H7 119.9
C6 C7 H7 119.9
N1 C8 C7 120.71(17)
N1 C8 H8 119.6
C7 C8 H8 119.6
N1 C9 C10 111.36(13)
N1 C9 H9A 109.4
C10 C9 H9A 109.4
N1 C9 H9B 109.4
C10 C9 H9B 109.4
H9A C9 H9B 108.0
C11 C10 C9 121.86(16)
C11 C10 H10 119.1
C9 C10 H10 119.1
C10 C11 H11A 120.0
C10 C11 H11B 120.0
H11A C11 H11B 120.0
C4 C3 C2 107.6(3)
C4 C3 H3A 110.2
C2 C3 H3A 110.2
C4 C3 H3B 110.2
C2 C3 H3B 110.2
H3A C3 H3B 108.5
C4 C3A C2 107.6(6)
C4 C3A H3A1 110.2
C2 C3A H3A1 110.2
C4 C3A H3A2 110.2
C2 C3A H3A2 110.2
H3A1 C3A H3A2 108.5

loop_
_geom_bond_atom_site_label_1
_geom_bond_atom_site_label_2
_geom_bond_distance
N1 C1 1.344(2)
N1 C8 1.355(2)
N1 C9 1.489(2)
C1 C5 1.385(2)
C1 C2 1.487(2)
C2 C3A 1.527(7)
C2 C3 1.534(4)
C2 H2A 0.9800
C2 H2B 0.9800
C2 H2C 1.05(8)
C2 H2D 0.69(7)
C4 C5 1.495(3)
C4 C3 1.516(5)
C4 C3A 1.523(7)
C4 H4A 0.9800
C4 H4B 0.9800
C4 H4C 0.78(9)
C4 H4D 1.12(9)
C5 C6 1.377(3)
C6 C7 1.376(3)
C6 H6 0.9400
C7 C8 1.365(3)
C7 H7 0.9400
C8 H8 0.9400
C9 C10 1.497(2)
C9 H9A 0.9800
C9 H9B 0.9800
C10 C11 1.298(3)
C10 H10 0.9400
C11 H11A 0.9400
C11 H11B 0.9400
C3 H3A 0.9800
C3 H3B 0.9800
C3A H3A1 0.9800
C3A H3A2 0.9800

loop_
_geom_hbond_atom_site_label_D
_geom_hbond_atom_site_label_H
_geom_hbond_atom_site_label_A
_geom_hbond_site_symmetry_A
_geom_hbond_distance_DH
_geom_hbond_distance_HA
_geom_hbond_distance_DA
_geom_hbond_angle_DHA
_geom_hbond_publ_flag
C2 H2A Cl1 . 0.98 2.798 3.748(2) 164 y
C9 H9A Cl1 . 0.98 2.636 3.584(2) 163 y
C2 H2B Cl1 2_555 0.98 2.667 3.643(2) 175 y
C7 H7 Cl1 4_575 0.94 2.748 3.545(2) 143 y
C8 H8 Cl1 2_455 0.94 2.592 3.510(2) 166 y

loop_
_geom_torsion_atom_site_label_1
_geom_torsion_atom_site_label_2
_geom_torsion_atom_site_label_3
_geom_torsion_atom_site_label_4
_geom_torsion
C8 N1 C1 C5 -0.2(2)
C9 N1 C1 C5 -178.01(15)
C8 N1 C1 C2 -179.96(18)
C9 N1 C1 C2 2.2(2)
N1 C1 C2 C3A -169.5(11)
C5 C1 C2 C3A 10.7(11)
N1 C1 C2 C3 170.1(4)
C5 C1 C2 C3 -9.7(4)
N1 C1 C5 C6 -1.2(3)
C2 C1 C5 C6 178.66(18)
N1 C1 C5 C4 178.66(17)
C2 C1 C5 C4 -1.5(2)
C3 C4 C5 C6 -168.0(4)
C3A C4 C5 C6 171.4(11)
C3 C4 C5 C1 12.2(5)
C3A C4 C5 C1 -8.5(11)
C1 C5 C6 C7 1.6(3)
C4 C5 C6 C7 -178.2(2)
C5 C6 C7 C8 -0.7(3)
C1 N1 C8 C7 1.1(3)
C9 N1 C8 C7 179.00(18)
C6 C7 C8 N1 -0.7(3)
C1 N1 C9 C10 82.79(18)
C8 N1 C9 C10 -95.10(18)
N1 C9 C10 C11 110.0(2)
C5 C4 C3 C2 -18.0(7)
C1 C2 C3 C4 16.9(6)
C5 C4 C3A C2 14.9(17)
C1 C2 C3A C4 -15.5(17)

_cod_database_fobs_code 1546685
